data_7010481
loop_
_publ_author_name
'Hammes, Brian S.'
'Carrano, Mary W.'
'Carrano, Carl J.'

_publ_section_title
;
 New H-bond accepting tris(pyrazolyl)borates: stabilization of metal
 aquo species as models for the vicinal oxygen chelate enzyme
 superfamily
;
_journal_issue 9
_journal_name_full 'Journal of the Chemical Society, Dalton Transactions'
_journal_page_first 1448
_journal_paper_doi 10.1039/b009621k
_journal_year 2001
_chemical_formula_sum 'C21 H34 B Cl N6 Ni O13'
_chemical_formula_weight 683.51
_chemical_name_systematic
;
?
;
_space_group_IT_number 14
_symmetry_cell_setting monoclinic
_symmetry_space_group_name_Hall '-P 2ybc'
_symmetry_space_group_name_H-M 'P 1 21/c 1'
_atom_sites_solution_hydrogens geom
_atom_sites_solution_primary direct
_atom_sites_solution_secondary difmap
_audit_creation_method SHELXL
_cell_angle_alpha 90.00
_cell_angle_beta 93.378(12)
_cell_angle_gamma 90.00
_cell_formula_units_Z 4
_cell_length_a 9.419(2)
_cell_length_b 18.220(2)
_cell_length_c 18.1663(15)
_cell_measurement_reflns_used 39
_cell_measurement_temperature 293(2)
_cell_measurement_theta_max 12.51
_cell_measurement_theta_min 5.37
_cell_volume 3112.2(8)
_computing_cell_refinement 'Siemens XSCANS'
_computing_data_collection 'Siemens XSCANS'
_computing_data_reduction 'Siemens SHELXTL'
_computing_molecular_graphics 'Siemens SHELXTL'
_computing_publication_material 'Siemens SHELXTL'
_computing_structure_refinement 'SHELXL-93 (Sheldrick, 1993)'
_computing_structure_solution 'SHELXS-86 (Sheldrick, 1990)'
_diffrn_ambient_temperature 293(2)
_diffrn_measurement_device 'Siemens P4'
_diffrn_measurement_method '2\q/\w scans'
_diffrn_radiation_monochromator graphite
_diffrn_radiation_source 'fine-focus sealed tube'
_diffrn_radiation_type MoK\a
_diffrn_radiation_wavelength 0.71073
_diffrn_reflns_av_R_equivalents 0.0205
_diffrn_reflns_av_sigmaI/netI 0.0386
_diffrn_reflns_limit_h_max 0
_diffrn_reflns_limit_h_min -10
_diffrn_reflns_limit_k_max 19
_diffrn_reflns_limit_k_min 0
_diffrn_reflns_limit_l_max 19
_diffrn_reflns_limit_l_min -19
_diffrn_reflns_number 4316
_diffrn_reflns_theta_max 22.50
_diffrn_reflns_theta_min 2.17
_diffrn_standards_interval_count 97
_diffrn_standards_number 3
_exptl_absorpt_coefficient_mu 0.779
_exptl_absorpt_correction_type none
_exptl_crystal_density_diffrn 1.459
_exptl_crystal_F_000 1424
_refine_diff_density_max 0.620
_refine_diff_density_min -0.521
_refine_diff_density_rms 0.065
_refine_ls_extinction_method none
_refine_ls_goodness_of_fit_all 0.976
_refine_ls_goodness_of_fit_obs 0.978
_refine_ls_matrix_type full
_refine_ls_number_parameters 429
_refine_ls_number_reflns 4027
_refine_ls_number_restraints 15
_refine_ls_restrained_S_all 0.976
_refine_ls_restrained_S_obs 0.975
_refine_ls_R_factor_all 0.0738
_refine_ls_R_factor_obs 0.0525
_refine_ls_shift/esd_max 0.078
_refine_ls_shift/esd_mean 0.004
_refine_ls_structure_factor_coef Fsqd
_refine_ls_weighting_details 'w=1/[\s^2^(Fo^2^)+(0.0937P)^2^+5.9086P] where P=(Fo^2^+2Fc^2^)/3'
_refine_ls_weighting_scheme calc
_refine_ls_wR_factor_all 0.1615
_refine_ls_wR_factor_obs 0.1391
_reflns_number_observed 3085
_reflns_number_total 4028
_reflns_observed_criterion 2sigma(I)
_cod_data_source_file b009621k.txt
_cod_data_source_block bsh77
_cod_depositor_comments
;
The following automatic conversions were performed:
'_symmetry_cell_setting' value 'Monoclinic' changed to 'monoclinic'
according to '/home/saulius/struct/CIF-dictionaries/cif_core.dic'
dictionary named 'cif_core.dic' version 2.4.1 from 2010-06-29.

Automatic conversion script
Id: cif_fix_enum 1527 2010-12-29 10:47:43Z saulius 

The following automatic conversions were performed:

'_refine_ls_weighting_scheme' value 'calc
w=1/[\s^2^(Fo^2^)+(0.0937P)^2^+5.9086P] where P=(Fo^2^+2Fc^2^)/3' was
changed to 'calc'. New tag '_refine_ls_weighting_details' was
created. The value of the new tag was set to
'w=1/[\s^2^(Fo^2^)+(0.0937P)^2^+5.9086P] where P=(Fo^2^+2Fc^2^)/3'.

Automatic conversion script
Id: cif_fix_values 3143 2015-03-26 13:38:13Z robertas 
;
_cod_original_cell_volume 3112.1(7)
_cod_original_sg_symbol_H-M P2(1)/c
_cod_database_code 7010481

loop_
_symmetry_equiv_pos_as_xyz
'x, y, z'
'-x, y+1/2, -z+1/2'
'-x, -y, -z'
'x, -y-1/2, z-1/2'

loop_
_atom_site_aniso_label
_atom_site_aniso_U_11
_atom_site_aniso_U_22
_atom_site_aniso_U_33
_atom_site_aniso_U_23
_atom_site_aniso_U_13
_atom_site_aniso_U_12
Ni1 0.0381(4) 0.0413(4) 0.0405(4) -0.0041(3) -0.0052(3) 0.0006(3)
N1 0.043(2) 0.045(3) 0.046(2) 0.002(2) -0.004(2) 0.000(2)
N2 0.040(2) 0.043(2) 0.042(2) 0.002(2) -0.006(2) 0.001(2)
N3 0.043(2) 0.042(2) 0.038(2) -0.006(2) -0.001(2) 0.003(2)
N4 0.033(2) 0.048(2) 0.039(2) -0.006(2) -0.006(2) -0.001(2)
N5 0.044(2) 0.040(2) 0.040(2) -0.002(2) -0.005(2) 0.002(2)
N6 0.041(2) 0.042(2) 0.037(2) -0.009(2) -0.001(2) -0.001(2)
O1 0.057(3) 0.069(3) 0.116(4) 0.022(3) -0.019(3) -0.014(2)
O2 0.083(3) 0.052(3) 0.124(4) 0.013(3) -0.027(3) -0.023(2)
O3 0.070(3) 0.069(3) 0.055(2) -0.021(2) 0.007(2) -0.007(2)
O4 0.088(3) 0.088(3) 0.040(2) -0.007(2) 0.005(2) -0.019(3)
O5 0.083(3) 0.070(3) 0.060(3) -0.009(2) -0.024(2) 0.024(2)
O6 0.062(3) 0.064(3) 0.091(3) -0.012(2) -0.019(2) 0.028(2)
O7 0.061(3) 0.057(3) 0.046(2) -0.004(2) -0.005(2) 0.005(2)
O8 0.056(3) 0.055(3) 0.058(3) -0.010(2) -0.004(3) -0.003(2)
O9 0.044(2) 0.060(3) 0.067(3) 0.003(3) -0.007(2) 0.001(2)
B1 0.041(3) 0.045(4) 0.039(3) -0.003(3) -0.006(3) 0.001(3)
C1 0.066(4) 0.072(4) 0.059(4) 0.014(3) -0.016(3) 0.000(3)
C2 0.053(3) 0.053(3) 0.043(3) 0.009(3) -0.003(2) 0.007(3)
C3 0.059(4) 0.050(3) 0.060(4) 0.012(3) -0.003(3) 0.001(3)
C4 0.051(3) 0.045(3) 0.055(3) 0.004(3) 0.001(3) 0.002(3)
C5 0.061(4) 0.054(4) 0.071(4) 0.011(3) -0.001(3) -0.015(3)
C6 0.232(15) 0.067(6) 0.129(9) -0.010(6) -0.081(10) -0.010(7)
C7 0.108(8) 0.082(7) 0.395(26) -0.036(12) 0.076(13) -0.028(6)
C8 0.043(3) 0.115(6) 0.067(4) -0.013(4) -0.004(3) -0.021(4)
C9 0.039(3) 0.055(3) 0.047(3) -0.003(3) -0.002(2) -0.001(3)
C10 0.037(3) 0.069(4) 0.050(3) -0.006(3) 0.007(2) -0.002(3)
C11 0.044(3) 0.049(3) 0.044(3) -0.005(2) 0.000(3) 0.006(2)
C12 0.053(3) 0.060(4) 0.042(3) -0.007(3) 0.001(3) 0.011(3)
C13 0.143(8) 0.119(7) 0.041(4) 0.001(4) 0.017(4) -0.038(6)
C14 1.367(98) 0.133(12) 0.082(9) -0.031(8) -0.208(25) 0.238(29)
C15 0.079(4) 0.069(4) 0.058(4) -0.026(3) -0.012(3) 0.008(3)
C16 0.054(3) 0.048(3) 0.045(3) -0.010(3) -0.002(3) -0.002(3)
C17 0.054(3) 0.046(3) 0.058(3) -0.011(3) 0.002(3) 0.011(3)
C18 0.043(3) 0.043(3) 0.046(3) 0.000(2) 0.005(2) 0.001(3)
C19 0.049(3) 0.049(3) 0.060(4) 0.001(3) -0.004(3) 0.006(3)
C20 0.111(7) 0.104(7) 0.172(9) -0.046(6) -0.076(7) 0.066(6)
C21 0.295(21) 0.122(11) 0.480(32) -0.032(15) -0.298(23) 0.056(13)
Cl1 0.0875(14) 0.103(2) 0.0823(13) -0.0262(12) -0.0201(11) 0.0099(12)
O10 0.108(6) 0.237(11) 0.103(6) -0.027(6) 0.006(5) -0.058(6)
O11 0.127(8) 0.207(10) 0.114(6) -0.075(6) -0.018(6) 0.076(7)
O12 0.118(6) 0.167(8) 0.106(6) -0.056(5) -0.049(5) -0.024(5)
O13 0.163(7) 0.108(5) 0.202(8) 0.006(5) -0.092(6) -0.001(5)

loop_
_atom_site_label
_atom_site_type_symbol
_atom_site_fract_x
_atom_site_fract_y
_atom_site_fract_z
_atom_site_U_iso_or_equiv
_atom_site_thermal_displace_type
_atom_site_occupancy
_atom_site_calc_flag
_atom_site_refinement_flags
_atom_site_disorder_group
Ni1 Ni 0.48728(6) 0.10363(3) 0.73318(3) 0.0403(2) Uani 1 d . .
N1 N 0.4558(4) 0.1554(2) 0.6313(2) 0.0450(10) Uani 1 d . .
N2 N 0.3425(4) 0.1309(2) 0.5882(2) 0.0422(10) Uani 1 d . .
N3 N 0.2683(4) 0.0910(2) 0.7392(2) 0.0412(10) Uani 1 d . .
N4 N 0.1963(4) 0.0645(2) 0.6774(2) 0.0402(10) Uani 1 d . .
N5 N 0.4865(4) 0.0020(2) 0.6773(2) 0.0415(10) Uani 1 d . .
N6 N 0.3912(4) -0.0021(2) 0.6187(2) 0.0404(10) Uani 1 d . .
O1 O 0.7187(5) 0.2379(2) 0.6614(3) 0.0813(14) Uani 1 d . .
O2 O 0.5935(5) 0.3348(2) 0.6194(3) 0.0875(15) Uani 1 d . .
O3 O 0.2938(5) 0.1626(2) 0.8843(2) 0.0646(11) Uani 1 d . .
O4 O 0.1523(5) 0.0716(3) 0.9171(2) 0.0722(12) Uani 1 d . .
O5 O 0.6960(5) -0.0471(2) 0.7916(2) 0.0724(12) Uani 1 d . .
O6 O 0.7496(4) -0.1350(2) 0.7134(3) 0.0731(13) Uani 1 d . .
O7 O 0.5158(5) 0.0555(3) 0.8369(2) 0.0549(10) Uani 1 d D .
H7A H 0.5481(66) 0.0812(30) 0.8662(28) 0.071(24) Uiso 1 d D .
H7B H 0.5599(69) 0.0211(26) 0.8325(42) 0.090(29) Uiso 1 d D .
O8 O 0.4807(5) 0.2069(2) 0.7831(3) 0.0568(10) Uani 1 d D .
H8AO H 0.4373(53) 0.1964(30) 0.8154(22) 0.044(19) Uiso 1 d D .
H8BO H 0.5441(48) 0.2189(35) 0.8080(31) 0.072(24) Uiso 1 d D .
O9 O 0.7055(4) 0.1106(3) 0.7302(3) 0.0575(10) Uani 1 d D .
H9A H 0.7234(66) 0.1447(23) 0.7086(30) 0.058(22) Uiso 1 d D .
H9B H 0.7485(72) 0.1205(42) 0.7655(25) 0.088(28) Uiso 1 d D .
B1 B 0.2748(6) 0.0569(3) 0.6060(3) 0.0420(14) Uani 1 d . .
HB1 H 0.2031(45) 0.0423(23) 0.5632(24) 0.029(11) Uiso 1 d . .
C1 C 0.1814(7) 0.1695(4) 0.4805(3) 0.067(2) Uani 1 d . .
H1A H 0.1383(7) 0.1228(4) 0.4892(3) 0.100 Uiso 1 calc R .
H1B H 0.2140(7) 0.1706(4) 0.4314(3) 0.100 Uiso 1 calc R .
H1C H 0.1128(7) 0.2078(4) 0.4858(3) 0.100 Uiso 1 calc R .
C2 C 0.3049(6) 0.1809(3) 0.5350(3) 0.0499(13) Uani 1 d . .
C3 C 0.3968(6) 0.2387(3) 0.5435(3) 0.0565(15) Uani 1 d . .
H3A H 0.3975(6) 0.2810(3) 0.5148(3) 0.068 Uiso 1 calc R .
C4 C 0.4886(6) 0.2216(3) 0.6033(3) 0.0507(14) Uani 1 d . .
C5 C 0.6120(7) 0.2636(3) 0.6320(4) 0.062(2) Uani 1 d . .
C6 C 0.7312(16) 0.3804(6) 0.6317(6) 0.146(6) Uani 1 d . .
H6A H 0.8155(16) 0.3525(6) 0.6214(6) 0.175 Uiso 1 calc R .
H6B H 0.7281(16) 0.4254(6) 0.6032(6) 0.175 Uiso 1 calc R .
C7 C 0.7222(13) 0.3924(6) 0.7012(10) 0.192(8) Uani 1 d . .
H7E H 0.8020(13) 0.4212(6) 0.7194(10) 0.289 Uiso 1 calc R .
H7C H 0.7220(13) 0.3464(6) 0.7270(10) 0.289 Uiso 1 calc R .
H7D H 0.6357(13) 0.4184(6) 0.7090(10) 0.289 Uiso 1 calc R .
C8 C -0.0397(6) 0.0127(4) 0.6354(3) 0.075(2) Uani 1 d . .
H8B H 0.0030(6) 0.0117(4) 0.5888(3) 0.113 Uiso 1 calc R .
H8C H -0.1231(6) 0.0431(4) 0.6318(3) 0.113 Uiso 1 calc R .
H8D H -0.0658(6) -0.0363(4) 0.6488(3) 0.113 Uiso 1 calc R .
C9 C 0.0640(5) 0.0430(3) 0.6930(3) 0.0472(13) Uani 1 d . .
C10 C 0.0505(5) 0.0545(3) 0.7666(3) 0.0519(14) Uani 1 d . .
H10A H -0.0284(5) 0.0441(3) 0.7933(3) 0.062 Uiso 1 calc R .
C11 C 0.1779(5) 0.0848(3) 0.7933(3) 0.0460(13) Uani 1 d . .
C12 C 0.2168(6) 0.1112(3) 0.8686(3) 0.0518(14) Uani 1 d . .
C13 C 0.1759(10) 0.0930(5) 0.9942(4) 0.101(3) Uani 1 d . .
H13A H 0.2185(10) 0.1415(5) 0.9965(4) 0.121 Uiso 1 calc R .
H13B H 0.0848(10) 0.0960(5) 1.0163(4) 0.121 Uiso 1 calc R .
C14 C 0.2473(40) 0.0534(8) 1.0276(7) 0.537(34) Uani 1 d . .
H14A H 0.2590(40) 0.0701(8) 1.0776(7) 0.806 Uiso 1 calc R .
H14B H 0.3385(40) 0.0510(8) 1.0067(7) 0.806 Uiso 1 calc R .
H14C H 0.2047(40) 0.0055(8) 1.0265(7) 0.806 Uiso 1 calc R .
C15 C 0.3198(7) -0.0868(4) 0.5127(3) 0.069(2) Uani 1 d . .
H15A H 0.2506(7) -0.0492(4) 0.5013(3) 0.104 Uiso 1 calc R .
H15B H 0.2721(7) -0.1323(4) 0.5212(3) 0.104 Uiso 1 calc R .
H15C H 0.3797(7) -0.0924(4) 0.4722(3) 0.104 Uiso 1 calc R .
C16 C 0.4090(6) -0.0656(3) 0.5809(3) 0.0493(13) Uani 1 d . .
C17 C 0.5188(6) -0.1031(3) 0.6160(3) 0.0527(14) Uani 1 d . .
H17A H 0.5558(6) -0.1482(3) 0.6026(3) 0.063 Uiso 1 calc R .
C18 C 0.5636(5) -0.0600(3) 0.6756(3) 0.0436(12) Uani 1 d . .
C19 C 0.6750(6) -0.0786(3) 0.7335(3) 0.0528(14) Uani 1 d . .
C20 C 0.8595(10) -0.1613(5) 0.7677(6) 0.133(4) Uani 1 d . .
H20A H 0.9374(10) -0.1265(5) 0.7691(6) 0.159 Uiso 1 calc R .
H20B H 0.8199(10) -0.1604(5) 0.8158(6) 0.159 Uiso 1 calc R .
C21 C 0.9087(20) -0.2221(8) 0.7587(12) 0.312(15) Uani 1 d . .
H21A H 0.9789(20) -0.2326(8) 0.7977(12) 0.468 Uiso 1 calc R .
H21B H 0.9520(20) -0.2238(8) 0.7122(12) 0.468 Uiso 1 calc R .
H21C H 0.8340(20) -0.2579(8) 0.7590(12) 0.468 Uiso 1 calc R .
Cl1 Cl 0.7789(2) 0.19522(13) 0.91472(11) 0.0921(6) Uani 1 d . 1
O10 O 0.6525(9) 0.1586(6) 0.9409(4) 0.149(4) Uani 0.850(14) d P 1
O11 O 0.8406(11) 0.1416(6) 0.8735(5) 0.150(5) Uani 0.850(14) d P 1
O12 O 0.8643(9) 0.2190(5) 0.9747(4) 0.132(4) Uani 0.850(14) d P 1
O13 O 0.7236(9) 0.2522(4) 0.8696(5) 0.162(3) Uani 1 d . 1
O10' O 0.7583(37) 0.1338(19) 0.8975(19) 0.060(11) Uiso 0.150(14) d P 2
O11' O 0.9350(72) 0.2195(38) 0.8879(36) 0.181(28) Uiso 0.150(14) d P 2
O12' O 0.7507(122) 0.2278(63) 0.9959(59) 0.277(50) Uiso 0.150(14) d P 2

loop_
_atom_type_symbol
_atom_type_description
_atom_type_scat_dispersion_real
_atom_type_scat_dispersion_imag
_atom_type_scat_source
C C 0.0033 0.0016 'International Tables Vol C Tables 4.2.6.8 and 6.1.1.4'
H H 0.0000 0.0000 'International Tables Vol C Tables 4.2.6.8 and 6.1.1.4'
B B 0.0013 0.0007 'International Tables Vol C Tables 4.2.6.8 and 6.1.1.4'
N N 0.0061 0.0033 'International Tables Vol C Tables 4.2.6.8 and 6.1.1.4'
O O 0.0106 0.0060 'International Tables Vol C Tables 4.2.6.8 and 6.1.1.4'
Cl Cl 0.1484 0.1585 'International Tables Vol C Tables 4.2.6.8 and 6.1.1.4'
Ni Ni 0.3393 1.1124 'International Tables Vol C Tables 4.2.6.8 and 6.1.1.4'

loop_
_geom_angle_atom_site_label_1
_geom_angle_atom_site_label_2
_geom_angle_atom_site_label_3
_geom_angle
_geom_angle_site_symmetry_1
_geom_angle_site_symmetry_3
_geom_angle_publ_flag
O9 Ni1 O7 88.5(2) . . ?
O9 Ni1 N1 92.2(2) . . ?
O7 Ni1 N1 177.8(2) . . ?
O9 Ni1 N3 176.9(2) . . ?
O7 Ni1 N3 89.0(2) . . ?
N1 Ni1 N3 90.4(2) . . ?
O9 Ni1 O8 90.6(2) . . ?
O7 Ni1 O8 89.6(2) . . ?
N1 Ni1 O8 88.4(2) . . ?
N3 Ni1 O8 91.3(2) . . ?
O9 Ni1 N5 91.0(2) . . ?
O7 Ni1 N5 93.6(2) . . ?
N1 Ni1 N5 88.5(2) . . ?
N3 Ni1 N5 87.3(2) . . ?
O8 Ni1 N5 176.5(2) . . ?
C4 N1 N2 105.4(4) . . ?
C4 N1 Ni1 135.6(3) . . ?
N2 N1 Ni1 115.3(3) . . ?
C2 N2 N1 110.5(4) . . ?
C2 N2 B1 130.2(4) . . ?
N1 N2 B1 119.3(4) . . ?
C11 N3 N4 105.5(4) . . ?
C11 N3 Ni1 136.0(3) . . ?
N4 N3 Ni1 116.2(3) . . ?
C9 N4 N3 110.5(4) . . ?
C9 N4 B1 130.2(4) . . ?
N3 N4 B1 119.1(4) . . ?
C18 N5 N6 105.6(4) . . ?
C18 N5 Ni1 139.6(3) . . ?
N6 N5 Ni1 114.2(3) . . ?
N5 N6 C16 110.4(4) . . ?
N5 N6 B1 120.7(4) . . ?
C16 N6 B1 128.7(4) . . ?
C5 O2 C6 113.6(6) . . ?
C12 O4 C13 116.5(5) . . ?
C19 O6 C20 116.0(5) . . ?
N2 B1 N4 108.9(4) . . ?
N2 B1 N6 110.0(4) . . ?
N4 B1 N6 108.1(4) . . ?
N2 C2 C3 107.5(5) . . ?
N2 C2 C1 122.4(5) . . ?
C3 C2 C1 130.0(5) . . ?
C2 C3 C4 106.1(5) . . ?
N1 C4 C3 110.5(5) . . ?
N1 C4 C5 121.9(5) . . ?
C3 C4 C5 127.5(5) . . ?
O1 C5 O2 123.7(6) . . ?
O1 C5 C4 125.4(6) . . ?
O2 C5 C4 110.9(5) . . ?
C7 C6 O2 97.4(12) . . ?
N4 C9 C10 107.5(4) . . ?
N4 C9 C8 122.3(5) . . ?
C10 C9 C8 130.3(5) . . ?
C9 C10 C11 106.0(5) . . ?
N3 C11 C10 110.6(4) . . ?
N3 C11 C12 121.2(5) . . ?
C10 C11 C12 128.2(5) . . ?
O3 C12 O4 124.2(5) . . ?
O3 C12 C11 125.7(5) . . ?
O4 C12 C11 110.0(5) . . ?
C14 C13 O4 113.1(10) . . ?
N6 C16 C17 107.6(4) . . ?
N6 C16 C15 123.6(5) . . ?
C17 C16 C15 128.8(5) . . ?
C16 C17 C18 105.6(5) . . ?
N5 C18 C17 110.7(5) . . ?
N5 C18 C19 122.5(5) . . ?
C17 C18 C19 126.7(5) . . ?
O5 C19 O6 123.6(5) . . ?
O5 C19 C18 125.9(5) . . ?
O6 C19 C18 110.5(5) . . ?
C21 C20 O6 117.8(9) . . ?
O11 Cl1 O12 113.9(6) . . ?
O11 Cl1 O13 111.1(6) . . ?
O12 Cl1 O13 114.0(5) . . ?
O11 Cl1 O10 103.2(7) . . ?
O12 Cl1 O10 109.4(5) . . ?
O13 Cl1 O10 104.2(6) . . ?

loop_
_geom_bond_atom_site_label_1
_geom_bond_atom_site_label_2
_geom_bond_distance
_geom_bond_site_symmetry_2
_geom_bond_publ_flag
Ni1 O9 2.064(4) . ?
Ni1 O7 2.082(4) . ?
Ni1 N1 2.083(4) . ?
Ni1 N3 2.085(4) . ?
Ni1 O8 2.091(4) . ?
Ni1 N5 2.111(4) . ?
N1 C4 1.352(7) . ?
N1 N2 1.361(6) . ?
N2 C2 1.360(6) . ?
N2 B1 1.534(7) . ?
N3 C11 1.342(6) . ?
N3 N4 1.365(5) . ?
N4 C9 1.352(6) . ?
N4 B1 1.536(7) . ?
N5 C18 1.346(6) . ?
N5 N6 1.354(5) . ?
N6 C16 1.360(6) . ?
N6 B1 1.543(7) . ?
O1 C5 1.205(7) . ?
O2 C5 1.326(7) . ?
O2 C6 1.547(13) . ?
O3 C12 1.208(7) . ?
O4 C12 1.315(7) . ?
O4 C13 1.460(8) . ?
O5 C19 1.207(7) . ?
O6 C19 1.310(7) . ?
O6 C20 1.467(8) . ?
C1 C2 1.497(8) . ?
C2 C3 1.366(8) . ?
C3 C4 1.385(7) . ?
C4 C5 1.461(8) . ?
C6 C7 1.29(2) . ?
C8 C9 1.493(7) . ?
C9 C10 1.367(7) . ?
C10 C11 1.383(7) . ?
C11 C12 1.475(8) . ?
C13 C14 1.14(2) . ?
C15 C16 1.505(7) . ?
C16 C17 1.366(8) . ?
C17 C18 1.384(7) . ?
C18 C19 1.480(8) . ?
C20 C21 1.215(15) . ?
Cl1 O11 1.380(8) . ?
Cl1 O12 1.385(6) . ?
Cl1 O13 1.404(7) . ?
Cl1 O10 1.469(8) . ?
